data_4336706
loop_
_publ_author_name
'Femke F. B. J. Janssen'
'Laurens C. J. M. Peters'
'Paul P. J. Schlebos'
'Jan M. M. Smits'
'Ren\'e de Gelder'
'Alan E. Rowan'

_publ_contact_author
;
        F.F.B.J. Janssen
        Institute for Molecules and Materials
        Radboud University Nijmegen
        Heyendaalseweg 135
        6525 AJ  Nijmegen
        The Netherlands
;
_publ_contact_author_email femke.janssen@science.ru.nl
_publ_contact_author_fax '031 024 3553450'
_publ_contact_author_phone '031 024 3652022'
_publ_section_title
;
 Uncorrelated Dynamical Processes in Tetranuclear Carboxylate Clusters
 Studied by Variable-Temperature 1H NMR Spectroscopy.
;
_journal_name_full 'Inorganic Chemistry'
_journal_page_first 13004
_journal_page_last 13013
_journal_paper_doi 10.1021/ic401522v
_journal_volume 52
_journal_year 2013
_chemical_formula_sum 'C71 H58 N6 O14 Zn4'
_chemical_formula_weight 1480.71
_chemical_name_systematic
;
 ?
;
_space_group_IT_number 14
_symmetry_cell_setting monoclinic
_symmetry_space_group_name_Hall '-P 2ybc'
_symmetry_space_group_name_H-M 'P 1 21/c 1'
_atom_sites_solution_hydrogens geom
_atom_sites_solution_primary direct
_atom_sites_solution_secondary difmap
_audit_creation_date 2006-07-27
_audit_creation_method 'SHELXL, adapted and expanded'
_cell_angle_alpha 90.00
_cell_angle_beta 92.570(10)
_cell_angle_gamma 90.00
_cell_formula_units_Z 4
_cell_length_a 16.3210(17)
_cell_length_b 15.815(2)
_cell_length_c 25.080(3)
_cell_measurement_reflns_used 153
_cell_measurement_temperature 208(2)
_cell_measurement_theta_max 27.500
_cell_measurement_theta_min 2.010
_cell_volume 6467.1(13)
_computing_data_collection
;
Nonius "Collect" program suite (Nonius, 1999)
;
_computing_data_reduction
;
Nonius "EvalCCD" program suite (Duisenberg, 1998)
;
_computing_molecular_graphics
;
PLATON (Spek, 2003)
;
_computing_structure_refinement 'SHELXL-97 (Sheldrick, 1997)'
_computing_structure_solution
;
DIRDIF (Beurskens et al., 1996),
PATTY (Beurskens et al., 1987)
;
_diffrn_ambient_temperature 208(2)
_diffrn_detector_area_resol_mean 18.4
_diffrn_measured_fraction_theta_full 0.952
_diffrn_measured_fraction_theta_max 0.947
_diffrn_measurement_device 'Nonius KappaCCD'
_diffrn_measurement_method 'area detector \f and \w scan'
_diffrn_radiation_monochromator graphite
_diffrn_radiation_source 'fine-focus sealed tube'
_diffrn_radiation_type MoK\a
_diffrn_radiation_wavelength 0.71073
_diffrn_reflns_av_R_equivalents 0.0476
_diffrn_reflns_av_sigmaI/netI 0.0618
_diffrn_reflns_limit_h_max 21
_diffrn_reflns_limit_h_min -20
_diffrn_reflns_limit_k_max 20
_diffrn_reflns_limit_k_min -20
_diffrn_reflns_limit_l_max 32
_diffrn_reflns_limit_l_min -32
_diffrn_reflns_number 96004
_diffrn_reflns_theta_full 25.00
_diffrn_reflns_theta_max 27.50
_diffrn_reflns_theta_min 2.01
_diffrn_standards_decay_% 0.000
_diffrn_standards_interval_time 0
_diffrn_standards_number 0
_exptl_absorpt_coefficient_mu 1.538
_exptl_absorpt_correction_T_max 1.000
_exptl_absorpt_correction_T_min 0.889
_exptl_absorpt_correction_type multi-scan
_exptl_absorpt_process_details 'SADABS multi-scan (Sheldrick, 1996)'
_exptl_crystal_colour 'translucent light brown / orange'
_exptl_crystal_density_diffrn 1.521
_exptl_crystal_description 'rather regular fragment'
_exptl_crystal_F_000 3032
_exptl_crystal_size_max 0.21
_exptl_crystal_size_mid 0.16
_exptl_crystal_size_min 0.15
_refine_diff_density_max 0.785
_refine_diff_density_min -0.437
_refine_diff_density_rms 0.088
_refine_ls_extinction_method none
_refine_ls_goodness_of_fit_all 1.062
_refine_ls_goodness_of_fit_ref 1.062
_refine_ls_hydrogen_treatment constr
_refine_ls_matrix_type full
_refine_ls_number_parameters 872
_refine_ls_number_reflns 14604
_refine_ls_number_restraints 36
_refine_ls_restrained_S_all 1.062
_refine_ls_R_factor_all 0.1234
_refine_ls_R_factor_gt 0.0648
_refine_ls_R_factor_obs 0.0648
_refine_ls_shift/esd_max 0.000
_refine_ls_shift/esd_mean 0.000
_refine_ls_shift/su_max 0.000
_refine_ls_shift/su_mean 0.000
_refine_ls_structure_factor_coef Fsqd
_refine_ls_weighting_details
;
w=1/[\s^2^(Fo^2^)+(0.0590P)^2^+12.1799P] where P=(Fo^2^+2Fc^2^)/3
;
_refine_ls_weighting_scheme calc
_refine_ls_wR_factor_all 0.1566
_refine_ls_wR_factor_gt 0.1351
_refine_ls_wR_factor_obs 0.1351
_refine_ls_wR_factor_ref 0.1566
_reflns_number_gt 8722
_reflns_number_observed 8722
_reflns_number_total 14604
_reflns_observed_criterion >2sigma(I)
_reflns_threshold_expression >2sigma(I)
_cod_data_source_file ic401522v_si_001_4.cif
_cod_data_source_block FEMK80
_cod_original_cell_volume 6467.0(14)
_cod_original_sg_symbol_H-M 'P 21/c'
_cod_database_code 4336706

loop_
_symmetry_equiv_pos_as_xyz
'x, y, z'
'-x, y+1/2, -z+1/2'
'-x, -y, -z'
'x, -y-1/2, z-1/2'

loop_
_atom_site_label
_atom_site_type_symbol
_atom_site_fract_x
_atom_site_fract_y
_atom_site_fract_z
_atom_site_U_iso_or_equiv
_atom_site_adp_type
_atom_site_occupancy
_atom_site_calc_flag
_atom_site_refinement_flags
_atom_site_disorder_assembly
_atom_site_disorder_group
Zn1 Zn 0.17515(3) 0.16296(4) 0.163073(19) 0.03712(15) Uani 1 d . . .
Zn2 Zn 0.32245(4) 0.03975(4) 0.11486(2) 0.04074(16) Uani 1 d . . .
Zn3 Zn 0.35132(4) 0.23578(4) 0.12248(2) 0.04279(16) Uani 1 d . . .
Zn4 Zn 0.19304(3) 0.17316(4) 0.038921(19) 0.03525(15) Uani 1 d . . .
C1 C 0.1385(3) 0.0115(3) 0.09273(18) 0.0392(11) Uani 1 d . . .
C2 C 0.0978(3) -0.0325(3) 0.1314(2) 0.0525(14) Uani 1 d . . .
H2 H 0.1092 -0.0204 0.1677 0.063 Uiso 1 calc R . .
C3 C 0.0409(4) -0.0938(4) 0.1173(2) 0.0588(16) Uani 1 d . . .
H3 H 0.0144 -0.1235 0.1441 0.071 Uiso 1 calc R . .
C4 C 0.0226(4) -0.1117(4) 0.0650(2) 0.0594(16) Uani 1 d . . .
H4 H -0.0164 -0.1535 0.0557 0.071 Uiso 1 calc R . .
C5 C 0.0614(3) -0.0687(3) 0.0258(2) 0.0486(13) Uani 1 d . . .
H5 H 0.0486 -0.0812 -0.0102 0.058 Uiso 1 calc R . .
C6 C 0.1196(3) -0.0065(3) 0.03900(17) 0.0409(12) Uani 1 d . . .
C7 C 0.1693(3) 0.0354(4) -0.04676(18) 0.0459(13) Uani 1 d . . .
C8 C 0.1530(4) -0.0447(4) -0.0772(2) 0.0688(18) Uani 1 d . . .
H8A H 0.1534 -0.0921 -0.0526 0.103 Uiso 1 calc R . .
H8B H 0.1952 -0.0528 -0.1028 0.103 Uiso 1 calc R . .
H8C H 0.0998 -0.0412 -0.0959 0.103 Uiso 1 calc R . .
C9 C 0.2025(3) 0.1093(4) -0.07436(17) 0.0435(12) Uani 1 d . . .
C10 C 0.2214(4) 0.1096(4) -0.1279(2) 0.0630(17) Uani 1 d . . .
H10 H 0.2133 0.0609 -0.1490 0.076 Uiso 1 calc R . .
C11 C 0.2517(4) 0.1818(5) -0.1491(2) 0.0735(19) Uani 1 d . . .
H11 H 0.2668 0.1824 -0.1849 0.088 Uiso 1 calc R . .
C12 C 0.2604(4) 0.2534(4) -0.1187(2) 0.0608(16) Uani 1 d . . .
H12 H 0.2801 0.3037 -0.1333 0.073 Uiso 1 calc R . .
C13 C 0.2394(3) 0.2499(4) -0.06601(18) 0.0464(13) Uani 1 d . . .
C14 C 0.2412(3) 0.3236(3) -0.02888(19) 0.0446(13) Uani 1 d . . .
C15 C 0.2811(4) 0.4040(4) -0.0459(2) 0.0690(18) Uani 1 d . . .
H15A H 0.2445 0.4336 -0.0711 0.103 Uiso 1 calc R . .
H15B H 0.3319 0.3909 -0.0627 0.103 Uiso 1 calc R . .
H15C H 0.2926 0.4395 -0.0149 0.103 Uiso 1 calc R . .
C16 C 0.1911(3) 0.3673(3) 0.05482(19) 0.0398(12) Uani 1 d . . .
C17 C 0.1662(4) 0.4503(4) 0.0470(2) 0.0554(14) Uani 1 d . . .
H17 H 0.1631 0.4728 0.0123 0.066 Uiso 1 calc R . .
C18 C 0.1457(4) 0.5007(4) 0.0900(3) 0.0620(16) Uani 1 d . . .
H18 H 0.1311 0.5577 0.0846 0.074 Uiso 1 calc R . .
C19 C 0.1470(4) 0.4667(4) 0.1400(2) 0.0602(16) Uani 1 d . . .
H19 H 0.1311 0.5002 0.1687 0.072 Uiso 1 calc R . .
C20 C 0.1713(3) 0.3836(3) 0.1494(2) 0.0482(13) Uani 1 d . . .
H20 H 0.1729 0.3616 0.1842 0.058 Uiso 1 calc R . .
C21 C 0.1928(3) 0.3338(3) 0.10725(18) 0.0371(11) Uani 1 d . . .
C22 C 0.3733(3) 0.1398(4) 0.01939(18) 0.0437(13) Uani 1 d . . .
C23 C 0.4126(3) 0.2067(4) -0.0051(2) 0.0563(15) Uani 1 d . . .
H23 H 0.4069 0.2621 0.0077 0.068 Uiso 1 calc R . .
C24 C 0.4603(3) 0.1907(5) -0.0483(2) 0.072(2) Uani 1 d . . .
H24 H 0.4852 0.2360 -0.0657 0.086 Uiso 1 calc R . .
C25 C 0.4717(4) 0.1095(6) -0.0661(2) 0.079(2) Uani 1 d . . .
H25 H 0.5045 0.0995 -0.0953 0.094 Uiso 1 calc R . .
C26 C 0.4357(3) 0.0443(5) -0.0416(2) 0.0634(18) Uani 1 d . . .
H26 H 0.4446 -0.0110 -0.0538 0.076 Uiso 1 calc R . .
C27 C 0.3853(3) 0.0566(4) 0.00167(18) 0.0475(13) Uani 1 d . . .
C28 C 0.3309(4) -0.0811(4) 0.0199(2) 0.0628(16) Uani 1 d . . .
C29 C 0.3414(5) -0.1220(5) -0.0339(3) 0.093(2) Uani 1 d . . .
H29A H 0.3358 -0.0794 -0.0617 0.139 Uiso 1 calc R . .
H29B H 0.2998 -0.1651 -0.0399 0.139 Uiso 1 calc R . .
H29C H 0.3954 -0.1476 -0.0346 0.139 Uiso 1 calc R . .
C30 C 0.2982(5) -0.1314(4) 0.0631(3) 0.078(2) Uani 1 d . . .
C31 C 0.2654(8) -0.2108(6) 0.0576(4) 0.157(5) Uani 1 d . . .
H31 H 0.2627 -0.2372 0.0240 0.189 Uiso 1 calc R . .
C32 C 0.2369(10) -0.2514(8) 0.1005(5) 0.195(7) Uani 1 d . . .
H32 H 0.2141 -0.3057 0.0964 0.234 Uiso 1 calc R . .
C33 C 0.2407(7) -0.2143(6) 0.1494(4) 0.139(4) Uani 1 d . . .
H33 H 0.2226 -0.2429 0.1796 0.167 Uiso 1 calc R . .
C34 C 0.2722(5) -0.1333(4) 0.1535(3) 0.077(2) Uani 1 d . . .
C35 C 0.2834(4) -0.0843(4) 0.2035(3) 0.0665(17) Uani 1 d . . .
C36 C 0.2558(5) -0.1211(5) 0.2547(3) 0.089(2) Uani 1 d . . .
H36A H 0.2978 -0.1590 0.2694 0.134 Uiso 1 calc R . .
H36B H 0.2053 -0.1523 0.2479 0.134 Uiso 1 calc R . .
H36C H 0.2466 -0.0759 0.2799 0.134 Uiso 1 calc R . .
C37 C 0.3413(3) 0.0455(4) 0.23818(19) 0.0503(14) Uani 1 d . . .
C38 C 0.3782(4) 0.0220(5) 0.2870(2) 0.0679(19) Uani 1 d . . .
H38 H 0.3801 -0.0351 0.2973 0.081 Uiso 1 calc R . .
C39 C 0.4118(4) 0.0837(6) 0.3202(2) 0.081(2) Uani 1 d . . .
H39 H 0.4363 0.0682 0.3534 0.097 Uiso 1 calc R . .
C40 C 0.4101(4) 0.1680(5) 0.3056(2) 0.074(2) Uani 1 d . . .
H40 H 0.4336 0.2093 0.3285 0.089 Uiso 1 calc R . .
C41 C 0.3734(4) 0.1911(4) 0.2568(2) 0.0591(16) Uani 1 d . . .
H41 H 0.3720 0.2484 0.2468 0.071 Uiso 1 calc R . .
C42 C 0.3389(3) 0.1310(4) 0.22282(17) 0.0448(13) Uani 1 d . . .
N1 N 0.1570(2) 0.0487(3) 0.00309(14) 0.0392(10) Uani 1 d . . .
N2 N 0.2120(2) 0.1788(3) -0.04507(14) 0.0394(10) Uani 1 d . . .
N3 N 0.2073(2) 0.3094(3) 0.01523(15) 0.0388(10) Uani 1 d . . .
N4 N 0.3484(3) -0.0040(3) 0.03256(17) 0.0490(11) Uani 1 d . . .
N5 N 0.2992(3) -0.0938(3) 0.1102(2) 0.0586(12) Uani 1 d . . .
N6 N 0.3153(3) -0.0109(3) 0.19797(16) 0.0513(11) Uani 1 d . . .
O1 O 0.19453(18) 0.0724(2) 0.10542(11) 0.0367(7) Uani 1 d . . .
O2 O 0.21877(18) 0.2534(2) 0.11378(11) 0.0363(7) Uani 1 d . . .
O3 O 0.32293(18) 0.1539(2) 0.06011(11) 0.0360(7) Uani 1 d . . .
O4 O 0.3054(2) 0.1506(2) 0.17463(11) 0.0393(8) Uani 1 d . . .
O5 O 0.4448(2) 0.0559(2) 0.13083(13) 0.0469(9) Uani 1 d . . .
O6 O 0.4698(2) 0.1950(3) 0.13711(15) 0.0542(10) Uani 1 d . . .
C43 C 0.4881(3) 0.1175(4) 0.14380(18) 0.0464(13) Uani 1 d . . .
C44A C 0.5719(11) 0.0937(11) 0.1723(9) 0.050(5) Uani 0.668(8) d PD A 1
C45A C 0.6324(6) 0.1534(6) 0.1761(4) 0.067(3) Uani 0.668(8) d PD A 1
H45A H 0.6238 0.2080 0.1620 0.081 Uiso 0.668(8) calc PR A 1
C46A C 0.7101(6) 0.1305(8) 0.2022(5) 0.090(4) Uani 0.668(8) d PD A 1
H46A H 0.7528 0.1704 0.2045 0.108 Uiso 0.668(8) calc PR A 1
C47A C 0.7227(8) 0.0510(8) 0.2239(5) 0.106(5) Uani 0.668(8) d PD A 1
H47A H 0.7736 0.0361 0.2403 0.127 Uiso 0.668(8) calc PR A 1
C48A C 0.6565(8) -0.0076(9) 0.2209(5) 0.120(5) Uani 0.668(8) d PD A 1
H48A H 0.6622 -0.0611 0.2370 0.144 Uiso 0.668(8) calc PR A 1
C49A C 0.5830(7) 0.0149(7) 0.1940(4) 0.086(4) Uani 0.668(8) d PD A 1
H49A H 0.5403 -0.0249 0.1906 0.103 Uiso 0.668(8) calc PR A 1
C44B C 0.568(3) 0.108(3) 0.166(2) 0.061(13) Uiso 0.332(8) d P A 2
H44A H 0.5723 0.1354 0.2007 0.092 Uiso 0.332(8) calc PR A 2
H44B H 0.6070 0.1325 0.1428 0.092 Uiso 0.332(8) calc PR A 2
H44C H 0.5799 0.0478 0.1707 0.092 Uiso 0.332(8) calc PR A 2
O7 O 0.07240(19) 0.1972(2) 0.05050(11) 0.0417(8) Uani 1 d . . .
O8 O 0.0565(2) 0.1879(2) 0.13849(12) 0.0476(9) Uani 1 d . . .
C50 C 0.0337(3) 0.2087(3) 0.09194(18) 0.0382(11) Uani 1 d . . .
C51 C -0.0476(3) 0.2524(3) 0.08467(18) 0.0387(11) Uani 1 d D . .
C52 C -0.1049(3) 0.2510(4) 0.1243(2) 0.0531(14) Uani 1 d D . .
H52 H -0.0924 0.2230 0.1568 0.064 Uiso 1 calc R . .
C53 C -0.1802(4) 0.2906(4) 0.1159(3) 0.0668(17) Uani 1 d D . .
H53 H -0.2189 0.2884 0.1425 0.080 Uiso 1 calc R . .
C54 C -0.1985(4) 0.3328(4) 0.0697(3) 0.0701(18) Uani 1 d D . .
H54 H -0.2496 0.3597 0.0644 0.084 Uiso 1 calc R . .
C55 C -0.1418(4) 0.3358(4) 0.0305(2) 0.0696(19) Uani 1 d D . .
H55 H -0.1540 0.3651 -0.0014 0.084 Uiso 1 calc R . .
C56 C -0.0672(4) 0.2959(3) 0.03827(19) 0.0509(14) Uani 1 d D . .
H56 H -0.0290 0.2984 0.0114 0.061 Uiso 1 calc R . .
O9 O 0.1476(2) 0.0962(3) 0.22834(12) 0.0542(10) Uani 1 d . . .
O10 O 0.1453(2) 0.2301(3) 0.24884(14) 0.0598(10) Uani 1 d . . .
C57 C 0.1341(3) 0.1549(4) 0.26058(19) 0.0449(13) Uani 1 d . . .
C58 C 0.1047(3) 0.1309(3) 0.31422(17) 0.0371(11) Uani 1 d . . .
C59 C 0.1078(3) 0.0482(3) 0.3303(2) 0.0515(14) Uani 1 d . . .
H59 H 0.1285 0.0070 0.3076 0.062 Uiso 1 calc R . .
C60 C 0.0809(4) 0.0246(4) 0.3794(2) 0.0666(17) Uani 1 d . . .
H60 H 0.0837 -0.0323 0.3901 0.080 Uiso 1 calc R . .
C61 C 0.0499(4) 0.0851(4) 0.4129(2) 0.0631(17) Uani 1 d . . .
H61 H 0.0320 0.0697 0.4466 0.076 Uiso 1 calc R . .
C62 C 0.0457(4) 0.1652(4) 0.3970(2) 0.0689(18) Uani 1 d . . .
H62 H 0.0236 0.2061 0.4194 0.083 Uiso 1 calc R . .
C63 C 0.0733(4) 0.1893(4) 0.3477(2) 0.0582(15) Uani 1 d . . .
H63 H 0.0704 0.2463 0.3373 0.070 Uiso 1 calc R . .
O11 O 0.3666(3) 0.3539(3) 0.1669(2) 0.0761(13) Uani 1 d . . .
O12 O 0.3803(3) 0.3483(3) 0.0812(2) 0.0800(14) Uani 1 d . . .
C64 C 0.3778(4) 0.3905(4) 0.1233(4) 0.073(2) Uani 1 d . . .
C65A C 0.3918(8) 0.4810(6) 0.1179(7) 0.090(5) Uani 0.662(9) d PD B 1
C66A C 0.4098(7) 0.5168(7) 0.0706(5) 0.104(5) Uani 0.662(9) d PD B 1
H66A H 0.4177 0.4823 0.0407 0.125 Uiso 0.662(9) calc PR B 1
C67A C 0.4167(10) 0.6056(8) 0.0661(8) 0.165(10) Uani 0.662(9) d PD B 1
H67A H 0.4320 0.6306 0.0340 0.198 Uiso 0.662(9) calc PR B 1
C68A C 0.4007(9) 0.6545(8) 0.1095(8) 0.148(9) Uani 0.662(9) d PD B 1
H68A H 0.4044 0.7137 0.1068 0.178 Uiso 0.662(9) calc PR B 1
C69A C 0.3789(9) 0.6184(7) 0.1576(7) 0.131(6) Uani 0.662(9) d PD B 1
H69A H 0.3686 0.6524 0.1873 0.157 Uiso 0.662(9) calc PR B 1
C70A C 0.3726(7) 0.5295(7) 0.1607(6) 0.108(5) Uani 0.662(9) d PD B 1
H70A H 0.3553 0.5038 0.1920 0.130 Uiso 0.662(9) calc PR B 1
C65B C 0.3694(11) 0.4930(7) 0.1286(13) 0.084(11) Uiso 0.338(9) d P B 2
H65A H 0.3118 0.5086 0.1270 0.126 Uiso 0.338(9) calc PR B 2
H65B H 0.3967 0.5200 0.0996 0.126 Uiso 0.338(9) calc PR B 2
H65C H 0.3947 0.5112 0.1624 0.126 Uiso 0.338(9) calc PR B 2
C72 C -0.0003(5) 0.3682(6) 0.2361(3) 0.103(4) Uani 0.904(9) d PR . .
H72A H -0.0414 0.4101 0.2441 0.155 Uiso 0.904(9) calc PR . .
H72B H -0.0215 0.3121 0.2428 0.155 Uiso 0.904(9) calc PR . .
H72C H 0.0130 0.3729 0.1989 0.155 Uiso 0.904(9) calc PR . .
O13 O 0.0680(4) 0.3815(4) 0.2674(2) 0.099(2) Uani 0.904(9) d P . .
H13 H 0.0992 0.3404 0.2652 0.149 Uiso 0.904(9) calc PR . .
O14 O 0.0614(5) 0.5582(6) 0.2902(3) 0.130(4) Uani 0.781(16) d P . .

loop_
_atom_site_aniso_label
_atom_site_aniso_U_11
_atom_site_aniso_U_22
_atom_site_aniso_U_33
_atom_site_aniso_U_23
_atom_site_aniso_U_13
_atom_site_aniso_U_12
Zn1 0.0404(3) 0.0463(4) 0.0247(3) 0.0009(2) 0.0019(2) -0.0020(3)
Zn2 0.0426(3) 0.0441(4) 0.0355(3) -0.0018(3) 0.0009(2) -0.0012(3)
Zn3 0.0400(3) 0.0463(4) 0.0413(3) -0.0011(3) -0.0065(2) -0.0064(3)
Zn4 0.0340(3) 0.0474(3) 0.0244(2) 0.0017(2) 0.0021(2) -0.0064(3)
C1 0.042(3) 0.039(3) 0.037(2) -0.001(2) 0.004(2) -0.013(2)
C2 0.061(4) 0.054(4) 0.042(3) 0.000(3) 0.010(3) -0.015(3)
C3 0.061(4) 0.057(4) 0.059(3) 0.008(3) 0.011(3) -0.026(3)
C4 0.058(4) 0.053(4) 0.067(4) -0.001(3) -0.001(3) -0.026(3)
C5 0.049(3) 0.052(3) 0.044(3) -0.010(3) -0.004(2) -0.014(3)
C6 0.048(3) 0.045(3) 0.029(2) -0.003(2) 0.002(2) -0.009(2)
C7 0.044(3) 0.064(4) 0.029(2) -0.010(2) -0.003(2) -0.003(3)
C8 0.081(5) 0.085(5) 0.040(3) -0.023(3) 0.002(3) -0.019(4)
C9 0.037(3) 0.067(4) 0.026(2) 0.002(2) 0.000(2) -0.002(3)
C10 0.070(4) 0.088(5) 0.031(3) -0.001(3) 0.005(3) -0.003(4)
C11 0.093(5) 0.092(5) 0.036(3) 0.017(3) 0.016(3) 0.004(4)
C12 0.062(4) 0.082(5) 0.039(3) 0.024(3) 0.009(3) 0.002(3)
C13 0.038(3) 0.070(4) 0.031(2) 0.014(3) 0.000(2) 0.000(3)
C14 0.036(3) 0.053(3) 0.044(3) 0.020(3) -0.002(2) -0.005(2)
C15 0.075(5) 0.066(4) 0.067(4) 0.021(3) 0.017(3) -0.005(3)
C16 0.036(3) 0.038(3) 0.046(3) 0.005(2) 0.002(2) -0.004(2)
C17 0.054(4) 0.053(4) 0.059(3) 0.005(3) 0.002(3) 0.003(3)
C18 0.055(4) 0.049(4) 0.082(4) 0.011(3) 0.005(3) 0.011(3)
C19 0.061(4) 0.054(4) 0.066(4) -0.006(3) 0.012(3) 0.001(3)
C20 0.052(3) 0.049(3) 0.043(3) -0.004(2) 0.006(2) 0.002(3)
C21 0.032(3) 0.036(3) 0.043(3) 0.009(2) -0.001(2) -0.004(2)
C22 0.025(3) 0.075(4) 0.031(2) 0.002(2) 0.001(2) 0.000(2)
C23 0.035(3) 0.085(4) 0.049(3) 0.018(3) 0.002(2) -0.006(3)
C24 0.033(3) 0.128(7) 0.054(4) 0.033(4) 0.011(3) 0.006(4)
C25 0.047(4) 0.152(8) 0.037(3) 0.010(4) 0.014(3) 0.018(4)
C26 0.046(4) 0.105(5) 0.039(3) -0.017(3) -0.006(3) 0.020(4)
C27 0.038(3) 0.073(4) 0.030(2) -0.005(3) -0.005(2) 0.003(3)
C28 0.069(4) 0.061(4) 0.058(4) -0.020(3) -0.011(3) 0.007(3)
C29 0.104(6) 0.106(6) 0.068(4) -0.044(4) -0.009(4) 0.013(5)
C30 0.108(6) 0.049(4) 0.075(5) -0.021(4) -0.010(4) -0.014(4)
C31 0.275(16) 0.087(7) 0.109(8) -0.021(6) -0.011(9) -0.073(8)
C32 0.34(2) 0.112(9) 0.136(10) -0.015(8) 0.010(11) -0.112(11)
C33 0.218(12) 0.079(6) 0.123(8) 0.005(6) 0.034(8) -0.067(7)
C34 0.087(5) 0.056(4) 0.089(5) 0.005(4) 0.010(4) -0.014(4)
C35 0.072(4) 0.058(4) 0.070(4) 0.023(3) 0.011(3) 0.002(3)
C36 0.097(6) 0.090(5) 0.083(5) 0.036(4) 0.027(4) -0.001(4)
C37 0.048(3) 0.067(4) 0.037(3) 0.016(3) 0.011(2) 0.018(3)
C38 0.071(4) 0.092(5) 0.040(3) 0.015(3) 0.004(3) 0.033(4)
C39 0.070(5) 0.137(7) 0.035(3) 0.009(4) -0.004(3) 0.049(5)
C40 0.070(4) 0.113(6) 0.038(3) -0.028(4) -0.013(3) 0.027(4)
C41 0.061(4) 0.078(4) 0.038(3) -0.017(3) -0.005(3) 0.020(3)
C42 0.043(3) 0.067(4) 0.025(2) -0.003(2) 0.001(2) 0.012(3)
N1 0.038(2) 0.052(3) 0.0282(19) -0.0006(18) 0.0007(16) -0.0080(19)
N2 0.034(2) 0.054(3) 0.0297(19) 0.005(2) -0.0009(16) 0.000(2)
N3 0.035(2) 0.045(3) 0.037(2) 0.0074(19) 0.0012(17) -0.0023(18)
N4 0.044(3) 0.056(3) 0.047(2) -0.010(2) -0.001(2) 0.001(2)
N5 0.062(3) 0.048(3) 0.066(3) 0.000(3) 0.002(2) 0.000(2)
N6 0.057(3) 0.054(3) 0.043(2) 0.004(2) 0.003(2) 0.005(2)
O1 0.0363(19) 0.046(2) 0.0283(15) -0.0023(14) 0.0024(13) -0.0079(15)
O2 0.0340(18) 0.044(2) 0.0306(16) 0.0042(14) 0.0012(13) -0.0009(15)
O3 0.0312(18) 0.049(2) 0.0283(15) -0.0013(14) 0.0026(13) -0.0029(15)
O4 0.041(2) 0.049(2) 0.0274(15) 0.0011(14) -0.0068(14) 0.0019(16)
O5 0.044(2) 0.058(2) 0.0395(18) -0.0086(17) -0.0005(16) 0.0028(18)
O6 0.040(2) 0.058(3) 0.063(2) -0.008(2) -0.0096(17) -0.0054(19)
C43 0.034(3) 0.075(4) 0.030(2) -0.004(3) -0.001(2) 0.006(3)
C44A 0.031(6) 0.072(12) 0.046(8) -0.012(6) -0.012(4) 0.006(6)
C45A 0.078(7) 0.065(7) 0.059(6) 0.003(5) 0.006(5) -0.006(5)
C46A 0.059(7) 0.112(10) 0.098(8) 0.005(7) -0.003(6) -0.017(7)
C47A 0.122(12) 0.113(11) 0.082(8) -0.003(8) -0.017(8) -0.024(9)
C48A 0.096(10) 0.132(12) 0.128(11) -0.031(9) -0.041(9) 0.042(9)
C49A 0.080(8) 0.083(8) 0.093(8) 0.015(7) -0.011(6) -0.003(6)
O7 0.0324(19) 0.063(2) 0.0297(16) -0.0008(15) 0.0025(14) -0.0061(16)
O8 0.036(2) 0.073(3) 0.0339(17) 0.0081(17) 0.0034(14) 0.0018(17)
C50 0.038(3) 0.041(3) 0.035(3) -0.001(2) 0.002(2) -0.010(2)
C51 0.042(3) 0.038(3) 0.037(2) -0.009(2) 0.004(2) -0.006(2)
C52 0.046(3) 0.068(4) 0.046(3) 0.003(3) 0.006(2) -0.001(3)
C53 0.051(4) 0.076(4) 0.075(4) -0.018(4) 0.011(3) 0.008(3)
C54 0.066(4) 0.064(4) 0.078(4) -0.017(4) -0.015(4) 0.025(3)
C55 0.101(6) 0.055(4) 0.052(3) 0.002(3) -0.010(4) 0.025(4)
C56 0.067(4) 0.048(3) 0.038(3) 0.002(2) 0.005(3) 0.007(3)
O9 0.061(3) 0.075(3) 0.0268(17) -0.0028(18) 0.0102(16) 0.006(2)
O10 0.064(3) 0.068(3) 0.048(2) 0.016(2) 0.0038(18) 0.000(2)
C57 0.040(3) 0.064(4) 0.030(2) 0.008(3) -0.004(2) 0.004(3)
C58 0.036(3) 0.048(3) 0.027(2) -0.004(2) 0.0012(19) -0.003(2)
C59 0.066(4) 0.045(3) 0.044(3) -0.001(3) 0.009(3) 0.011(3)
C60 0.083(5) 0.068(4) 0.049(3) 0.022(3) 0.007(3) 0.005(3)
C61 0.069(4) 0.088(5) 0.033(3) 0.006(3) 0.014(3) -0.008(4)
C62 0.092(5) 0.069(4) 0.048(3) -0.012(3) 0.031(3) -0.004(4)
C63 0.073(4) 0.050(4) 0.052(3) 0.000(3) 0.021(3) -0.001(3)
O11 0.067(3) 0.051(3) 0.108(4) -0.010(3) -0.024(3) -0.002(2)
O12 0.058(3) 0.074(3) 0.107(4) 0.011(3) -0.011(3) -0.016(2)
C64 0.034(4) 0.054(4) 0.130(7) 0.014(5) -0.025(4) -0.012(3)
C65A 0.035(6) 0.035(6) 0.198(18) 0.015(8) -0.008(8) -0.009(5)
C66A 0.084(9) 0.077(9) 0.149(12) 0.029(8) -0.026(8) -0.034(7)
C67A 0.106(13) 0.056(9) 0.33(3) 0.035(13) -0.077(15) -0.023(9)
C68A 0.092(11) 0.056(9) 0.30(3) 0.067(13) 0.008(14) -0.018(8)
C69A 0.101(11) 0.062(9) 0.232(19) -0.026(10) 0.025(11) 0.003(7)
C70A 0.057(8) 0.073(9) 0.196(16) -0.004(10) 0.008(8) 0.000(6)
C72 0.078(6) 0.157(10) 0.074(6) 0.007(6) 0.002(5) 0.044(6)
O13 0.135(6) 0.100(5) 0.065(3) 0.003(3) 0.032(4) 0.026(4)
O14 0.112(7) 0.169(9) 0.108(6) 0.006(5) 0.007(5) -0.004(6)

loop_
_atom_type_symbol
_atom_type_description
_atom_type_scat_dispersion_real
_atom_type_scat_dispersion_imag
_atom_type_scat_source
C C 0.0033 0.0016 'International Tables Vol C Tables 4.2.6.8 and 6.1.1.4'
H H 0.0000 0.0000 'International Tables Vol C Tables 4.2.6.8 and 6.1.1.4'
N N 0.0061 0.0033 'International Tables Vol C Tables 4.2.6.8 and 6.1.1.4'
O O 0.0106 0.0060 'International Tables Vol C Tables 4.2.6.8 and 6.1.1.4'
Zn Zn 0.2839 1.4301 'International Tables Vol C Tables 4.2.6.8 and 6.1.1.4'

loop_
_geom_angle_atom_site_label_1
_geom_angle_atom_site_label_2
_geom_angle_atom_site_label_3
_geom_angle
_geom_angle_publ_flag
O9 Zn1 O2 162.96(14) y
O9 Zn1 O8 95.96(14) y
O2 Zn1 O8 91.90(13) y
O9 Zn1 O1 104.59(14) y
O2 Zn1 O1 89.63(12) y
O8 Zn1 O1 95.47(13) y
O9 Zn1 O4 95.64(13) y
O2 Zn1 O4 76.97(12) y
O8 Zn1 O4 168.40(12) y
O1 Zn1 O4 81.36(12) y
O9 Zn1 O10 57.12(14) y
O2 Zn1 O10 108.33(13) y
O8 Zn1 O10 87.63(13) y
O1 Zn1 O10 161.70(13) y
O4 Zn1 O10 98.89(12) y
O9 Zn1 C57 28.72(16) y
O2 Zn1 C57 136.49(16) y
O8 Zn1 C57 90.73(14) y
O1 Zn1 C57 133.28(16) y
O4 Zn1 C57 99.59(14) y
O10 Zn1 C57 28.46(14) y
O9 Zn1 Zn4 149.91(11) y
O2 Zn1 Zn4 46.64(9) y
O8 Zn1 Zn4 79.64(9) y
O1 Zn1 Zn4 47.14(8) y
O4 Zn1 Zn4 90.17(8) y
O10 Zn1 Zn4 150.70(10) y
C57 Zn1 Zn4 170.20(11) y
O5 Zn2 N5 107.64(17) y
O5 Zn2 O1 158.37(14) y
N5 Zn2 O1 93.55(15) y
O5 Zn2 N4 89.73(14) y
N5 Zn2 N4 71.69(18) y
O1 Zn2 N4 101.29(13) y
O5 Zn2 N6 87.31(15) y
N5 Zn2 N6 71.51(18) y
O1 Zn2 N6 95.60(14) y
N4 Zn2 N6 140.19(17) y
O5 Zn2 O3 89.40(13) y
N5 Zn2 O3 139.01(15) y
O1 Zn2 O3 76.83(11) y
N4 Zn2 O3 71.42(14) y
N6 Zn2 O3 148.13(14) y
O5 Zn2 O4 85.64(12) y
N5 Zn2 O4 138.47(15) y
O1 Zn2 O4 75.35(11) y
N4 Zn2 O4 149.24(15) y
N6 Zn2 O4 70.02(14) y
O3 Zn2 O4 78.13(11) y
O5 Zn2 Zn3 73.81(10) y
N5 Zn2 Zn3 178.41(13) y
O1 Zn2 Zn3 84.95(9) y
N4 Zn2 Zn3 109.12(13) y
N6 Zn2 Zn3 108.07(12) y
O3 Zn2 Zn3 41.11(7) y
O4 Zn2 Zn3 40.57(8) y
O4 Zn3 O6 92.79(14) y
O4 Zn3 O3 89.74(12) y
O6 Zn3 O3 96.66(13) y
O4 Zn3 O12 163.92(18) y
O6 Zn3 O12 96.96(17) y
O3 Zn3 O12 101.74(18) y
O4 Zn3 O2 75.96(12) y
O6 Zn3 O2 168.03(14) y
O3 Zn3 O2 79.45(12) y
O12 Zn3 O2 94.92(15) y
O4 Zn3 O11 105.91(17) y
O6 Zn3 O11 95.26(16) y
O3 Zn3 O11 159.81(16) y
O12 Zn3 O11 60.6(2) y
O2 Zn3 O11 91.83(14) y
O4 Zn3 C64 135.4(2) y
O6 Zn3 C64 98.36(18) y
O3 Zn3 C64 131.0(2) y
O12 Zn3 C64 30.2(2) y
O2 Zn3 C64 92.64(16) y
O11 Zn3 C64 30.4(2) y
O4 Zn3 Zn2 47.93(9) y
O6 Zn3 Zn2 80.73(11) y
O3 Zn3 Zn2 46.19(9) y
O12 Zn3 Zn2 146.52(16) y
O2 Zn3 Zn2 88.55(9) y
O11 Zn3 Zn2 152.75(15) y
C64 Zn3 Zn2 176.6(2) y
O7 Zn4 N2 108.36(13) y
O7 Zn4 O3 157.60(11) y
N2 Zn4 O3 93.64(13) y
O7 Zn4 N1 89.02(14) y
N2 Zn4 N1 71.83(15) y
O3 Zn4 N1 102.16(13) y
O7 Zn4 N3 88.33(14) y
N2 Zn4 N3 71.32(15) y
O3 Zn4 N3 95.00(13) y
N1 Zn4 N3 140.07(14) y
O7 Zn4 O2 85.56(12) y
N2 Zn4 O2 138.87(14) y
O3 Zn4 O2 74.77(11) y
N1 Zn4 O2 148.71(12) y
N3 Zn4 O2 70.63(12) y
O7 Zn4 O1 90.28(12) y
N2 Zn4 O1 137.88(14) y
O3 Zn4 O1 75.47(11) y
N1 Zn4 O1 71.09(12) y
N3 Zn4 O1 148.75(12) y
O2 Zn4 O1 78.13(11) y
O7 Zn4 Zn1 74.66(8) y
N2 Zn4 Zn1 176.98(10) y
O3 Zn4 Zn1 83.35(8) y
N1 Zn4 Zn1 108.60(9) y
N3 Zn4 Zn1 109.02(10) y
O2 Zn4 Zn1 40.37(8) y
O1 Zn4 Zn1 41.13(8) y
O1 C1 C2 122.1(4) y
O1 C1 C6 119.2(4) y
C2 C1 C6 118.7(4) y
C3 C2 C1 120.9(5) y
C4 C3 C2 120.6(5) y
C3 C4 C5 119.9(5) y
C4 C5 C6 120.7(5) y
C5 C6 C1 119.3(4) y
C5 C6 N1 126.4(4) y
C1 C6 N1 114.0(4) y
N1 C7 C9 113.7(4) y
N1 C7 C8 126.8(5) y
C9 C7 C8 119.5(4) y
N2 C9 C10 120.4(5) y
N2 C9 C7 115.7(4) y
C10 C9 C7 123.9(5) y
C11 C10 C9 118.7(6) y
C10 C11 C12 120.3(5) y
C11 C12 C13 118.5(6) y
N2 C13 C12 120.9(5) y
N2 C13 C14 114.4(4) y
C12 C13 C14 124.7(5) y
N3 C14 C13 114.0(4) y
N3 C14 C15 127.2(5) y
C13 C14 C15 118.8(4) y
N3 C16 C17 126.1(5) y
N3 C16 C21 115.0(4) y
C17 C16 C21 118.6(5) y
C16 C17 C18 120.8(5) y
C19 C18 C17 119.4(6) y
C18 C19 C20 121.5(6) y
C21 C20 C19 119.5(5) y
O2 C21 C20 122.4(4) y
O2 C21 C16 117.3(4) y
C20 C21 C16 120.2(5) y
O3 C22 C23 120.9(5) y
O3 C22 C27 119.3(5) y
C23 C22 C27 119.8(5) y
C24 C23 C22 119.5(6) y
C25 C24 C23 120.9(6) y
C26 C25 C24 119.8(6) y
C25 C26 C27 121.9(6) y
N4 C27 C26 128.3(6) y
N4 C27 C22 113.6(4) y
C26 C27 C22 118.0(6) y
N4 C28 C30 114.7(5) y
N4 C28 C29 126.2(6) y
C30 C28 C29 119.1(6) y
N5 C30 C31 119.5(8) y
N5 C30 C28 115.2(5) y
C31 C30 C28 125.3(7) y
C32 C31 C30 120.1(9) y
C31 C32 C33 120.7(10) y
C32 C33 C34 118.0(9) y
N5 C34 C33 120.3(7) y
N5 C34 C35 114.2(6) y
C33 C34 C35 125.4(7) y
N6 C35 C34 114.7(5) y
N6 C35 C36 125.7(6) y
C34 C35 C36 119.6(6) y
C38 C37 N6 124.7(5) y
C38 C37 C42 120.3(6) y
N6 C37 C42 114.4(4) y
C39 C38 C37 119.1(6) y
C38 C39 C40 121.3(5) y
C39 C40 C41 119.4(6) y
C42 C41 C40 120.8(6) y
O4 C42 C41 122.5(5) y
O4 C42 C37 118.3(5) y
C41 C42 C37 119.1(5) y
C7 N1 C6 127.3(4) y
C7 N1 Zn4 118.9(3) y
C6 N1 Zn4 113.7(3) y
C9 N2 C13 121.1(4) y
C9 N2 Zn4 119.4(3) y
C13 N2 Zn4 119.3(3) y
C14 N3 C16 127.5(4) y
C14 N3 Zn4 116.7(4) y
C16 N3 Zn4 114.7(3) y
C28 N4 C27 127.9(5) y
C28 N4 Zn2 118.1(4) y
C27 N4 Zn2 114.0(3) y
C30 N5 C34 121.4(6) y
C30 N5 Zn2 119.1(4) y
C34 N5 Zn2 118.4(4) y
C35 N6 C37 127.7(5) y
C35 N6 Zn2 117.6(4) y
C37 N6 Zn2 114.6(3) y
C1 O1 Zn1 122.2(3) y
C1 O1 Zn2 119.7(3) y
Zn1 O1 Zn2 105.48(13) y
C1 O1 Zn4 109.6(3) y
Zn1 O1 Zn4 91.73(12) y
Zn2 O1 Zn4 102.94(12) y
C21 O2 Zn1 128.2(3) y
C21 O2 Zn3 115.9(3) y
Zn1 O2 Zn3 102.77(13) y
C21 O2 Zn4 112.2(3) y
Zn1 O2 Zn4 92.98(12) y
Zn3 O2 Zn4 98.95(12) y
C22 O3 Zn3 123.3(3) y
C22 O3 Zn4 117.0(3) y
Zn3 O3 Zn4 106.20(13) y
C22 O3 Zn2 110.1(3) y
Zn3 O3 Zn2 92.70(11) y
Zn4 O3 Zn2 103.22(12) y
C42 O4 Zn3 125.7(3) y
C42 O4 Zn1 120.4(3) y
Zn3 O4 Zn1 104.13(13) y
C42 O4 Zn2 110.5(3) y
Zn3 O4 Zn2 91.50(11) y
Zn1 O4 Zn2 97.35(12) y
C43 O5 Zn2 133.9(4) y
C43 O6 Zn3 122.6(3) y
O5 C43 O6 126.6(5) y
O5 C43 C44B 122(2) y
O6 C43 C44B 112(2) y
O5 C43 C44A 114.1(8) y
O6 C43 C44A 119.3(8) y
C45A C44A C49A 121.3(13) y
C45A C44A C43 118.7(12) y
C49A C44A C43 120.0(11) y
C44A C45A C46A 118.2(10) y
C47A C46A C45A 121.3(10) y
C46A C47A C48A 118.2(11) y
C49A C48A C47A 119.6(12) y
C44A C49A C48A 121.3(11) y
C50 O7 Zn4 132.1(3) y
C50 O8 Zn1 124.7(3) y
O8 C50 O7 126.5(5) y
O8 C50 C51 117.3(4) y
O7 C50 C51 116.2(4) y
C56 C51 C52 118.2(5) y
C56 C51 C50 120.3(4) y
C52 C51 C50 121.5(4) y
C53 C52 C51 120.1(5) y
C54 C53 C52 120.8(6) y
C53 C54 C55 119.6(6) y
C56 C55 C54 120.1(5) y
C55 C56 C51 121.2(5) y
C57 O9 Zn1 100.9(3) y
C57 O10 Zn1 80.3(3) y
O10 C57 O9 121.5(5) y
O10 C57 C58 120.8(5) y
O9 C57 C58 117.7(5) y
O10 C57 Zn1 71.3(3) y
O9 C57 Zn1 50.4(2) y
C58 C57 Zn1 167.5(4) y
C63 C58 C59 118.3(5) y
C63 C58 C57 121.8(5) y
C59 C58 C57 119.9(5) y
C58 C59 C60 120.9(5) y
C59 C60 C61 119.7(6) y
C62 C61 C60 119.5(5) y
C61 C62 C63 121.0(6) y
C58 C63 C62 120.6(6) y
C64 O11 Zn3 88.1(4) y
C64 O12 Zn3 91.1(4) y
O12 C64 O11 120.0(6) y
O12 C64 C65A 115.9(10) y
O11 C64 C65A 124.1(10) y
O12 C64 C65B 127.3(13) y
O11 C64 C65B 111.7(12) y
O12 C64 Zn3 58.7(3) y
O11 C64 Zn3 61.5(3) y
C65A C64 Zn3 174.3(9) y
C65B C64 Zn3 164.4(5) y
C66A C65A C70A 121.2(10) y
C66A C65A C64 122.0(13) y
C70A C65A C64 116.0(12) y
C65A C66A C67A 120.3(12) y
C68A C67A C66A 118.6(14) y
C67A C68A C69A 121.4(12) y
C68A C69A C70A 118.5(12) y
C65A C70A C69A 119.8(12) y

loop_
_geom_bond_atom_site_label_1
_geom_bond_atom_site_label_2
_geom_bond_distance
_geom_bond_publ_flag
Zn1 O9 2.015(3) y
Zn1 O2 2.040(3) y
Zn1 O8 2.044(3) y
Zn1 O1 2.069(3) y
Zn1 O4 2.141(3) y
Zn1 O10 2.467(4) y
Zn1 C57 2.568(5) y
Zn1 Zn4 3.1446(8) y
Zn2 O5 2.035(4) y
Zn2 N5 2.148(5) y
Zn2 O1 2.153(3) y
Zn2 N4 2.236(4) y
Zn2 N6 2.241(4) y
Zn2 O3 2.269(3) y
Zn2 O4 2.332(3) y
Zn2 Zn3 3.1403(9) y
Zn3 O4 2.043(3) y
Zn3 O6 2.056(4) y
Zn3 O3 2.067(3) y
Zn3 O12 2.122(5) y
Zn3 O2 2.182(3) y
Zn3 O11 2.184(4) y
Zn3 C64 2.484(7) y
Zn4 O7 2.039(3) y
Zn4 N2 2.145(4) y
Zn4 O3 2.184(3) y
Zn4 N1 2.232(4) y
Zn4 N3 2.250(4) y
Zn4 O2 2.290(3) y
Zn4 O1 2.306(3) y
C1 O1 1.356(5) y
C1 C2 1.387(6) y
C1 C6 1.398(6) y
C2 C3 1.377(7) y
C3 C4 1.363(8) y
C4 C5 1.372(7) y
C5 C6 1.398(7) y
C6 N1 1.412(6) y
C7 N1 1.292(6) y
C7 C9 1.474(7) y
C7 C8 1.497(7) y
C9 N2 1.327(6) y
C9 C10 1.390(7) y
C10 C11 1.363(8) y
C11 C12 1.370(9) y
C12 C13 1.380(7) y
C13 N2 1.328(6) y
C13 C14 1.491(8) y
C14 N3 1.279(6) y
C14 C15 1.499(7) y
C16 N3 1.384(6) y
C16 C17 1.386(7) y
C16 C21 1.417(6) y
C17 C18 1.395(8) y
C18 C19 1.364(8) y
C19 C20 1.390(8) y
C20 C21 1.376(7) y
C21 O2 1.347(6) y
C22 O3 1.357(5) y
C22 C23 1.393(7) y
C22 C27 1.405(8) y
C23 C24 1.386(8) y
C24 C25 1.374(10) y
C25 C26 1.350(9) y
C26 C27 1.404(7) y
C27 N4 1.386(7) y
C28 N4 1.288(7) y
C28 C30 1.464(9) y
C28 C29 1.514(8) y
C30 N5 1.322(8) y
C30 C31 1.370(11) y
C31 C32 1.353(14) y
C32 C33 1.359(13) y
C33 C34 1.383(10) y
C34 N5 1.345(8) y
C34 C35 1.478(9) y
C35 N6 1.283(7) y
C35 C36 1.496(8) y
C37 C38 1.391(7) y
C37 N6 1.398(7) y
C37 C42 1.406(7) y
C38 C39 1.381(10) y
C39 C40 1.382(10) y
C40 C41 1.386(8) y
C41 C42 1.380(7) y
C42 O4 1.341(5) y
O5 C43 1.239(6) y
O6 C43 1.271(7) y
C43 C44B 1.41(4) y
C43 C44A 1.560(17) y
C44A C45A 1.366(15) y
C44A C49A 1.369(16) y
C45A C46A 1.448(11) y
C46A C47A 1.381(13) y
C47A C48A 1.423(13) y
C48A C49A 1.396(12) y
O7 C50 1.253(5) y
O8 C50 1.253(5) y
C50 C51 1.500(7) y
C51 C56 1.377(6) y
C51 C52 1.395(6) y
C52 C53 1.388(7) y
C53 C54 1.359(8) y
C54 C55 1.382(8) y
C55 C56 1.376(8) y
O9 C57 1.256(6) y
O10 C57 1.241(6) y
C57 C58 1.497(6) y
C58 C63 1.364(7) y
C58 C59 1.369(7) y
C59 C60 1.376(7) y
C60 C61 1.384(8) y
C61 C62 1.328(8) y
C62 C63 1.387(8) y
O11 C64 1.258(8) y
O12 C64 1.250(9) y
C64 C65A 1.456(11) y
C64 C65B 1.633(12) y
C65A C66A 1.360(14) y
C65A C70A 1.366(15) y
C66A C67A 1.415(13) y
C67A C68A 1.370(15) y
C68A C69A 1.395(14) y
C69A C70A 1.412(13) y
C72 O13 1.350(10) y
